data_9016210
loop_
_publ_author_name
'Durif, A.'

_publ_section_title
;
 Structure du germanate d'hafnium
;
_journal_issue 3
_journal_name_full 'Acta Crystallographica'
_journal_page_first 312
_journal_page_last 312
_journal_paper_doi 10.1107/S0365110X61000942
_journal_volume 14
_journal_year 1961
_chemical_formula_sum 'Ge Hf'
_space_group_IT_number 88
_symmetry_space_group_name_Hall 'I 4bw -1bw'
_symmetry_space_group_name_H-M 'I 41/a :1'
_cell_angle_alpha 90
_cell_angle_beta 90
_cell_angle_gamma 90
_cell_length_a 4.849
_cell_length_b 4.849
_cell_length_c 10.501
_cell_formula_units_Z 4
_cell_volume 246.908
_database_code_amcsd 0009248
_exptl_crystal_density_diffrn 6.755
_cod_duplicate_entry 1007090
_cod_original_sg_symbol_H-M 'I 41/a'
_cod_database_code 9016210
_amcsd_formula_title 'Ge Hf O4'

loop_
_space_group_symop_operation_xyz
x,y,z
1/2+x,1/2+y,1/2+z
1/2+y,1/2-x,1/2-z
+y,-x,-z
-y,1/2+x,1/4+z
1/2-y,+x,3/4+z
1/2+x,y,3/4-z
+x,1/2+y,1/4-z
1/2-x,1/2-y,1/2+z
-x,-y,+z
-y,x,-z
1/2-y,1/2+x,1/2-z
1/2+y,-x,3/4+z
+y,1/2-x,1/4+z
-x,1/2-y,1/4-z
1/2-x,-y,3/4-z

loop_
_atom_site_label
_atom_site_fract_x
_atom_site_fract_y
_atom_site_fract_z
Ge1 0.00000 0.00000 0.00000
Hf1 0.00000 0.00000 0.50000

loop_
_cod_related_entry_id
_cod_related_entry_database
_cod_related_entry_code
1 AMCSD 0009248
